data_7029927
loop_
_publ_author_name
'Zheng, Fangrui'
'Xie, Zuowei'

_publ_section_title
;
 Reaction of o-carboranes with sterically demanding N-heterocyclic
 carbene: synthesis and structural characterization of 1 : 1 adducts.
;
_journal_issue 41
_journal_name_full 'Dalton transactions (Cambridge, England : 2003)'
_journal_page_first 12907
_journal_page_last 12914
_journal_paper_doi 10.1039/c2dt31765f
_journal_volume 41
_journal_year 2012
_chemical_formula_sum 'C29 H47 B10 Cl N2'
_chemical_formula_weight 567.24
_chemical_name_systematic
;
?
;
_space_group_IT_number 62
_symmetry_cell_setting orthorhombic
_symmetry_space_group_name_Hall '-P 2ac 2n'
_symmetry_space_group_name_H-M 'P n m a'
_atom_sites_solution_hydrogens geom
_atom_sites_solution_primary direct
_atom_sites_solution_secondary difmap
_audit_creation_method SHELXL-97
_cell_angle_alpha 90.00
_cell_angle_beta 90.00
_cell_angle_gamma 90.00
_cell_formula_units_Z 4
_cell_length_a 19.542(4)
_cell_length_b 16.440(3)
_cell_length_c 10.733(2)
_cell_measurement_reflns_used 75
_cell_measurement_temperature 296(2)
_cell_measurement_theta_max 15
_cell_measurement_theta_min 15
_cell_volume 3448.2(11)
_computing_cell_refinement 'BRUKER KAPPA APEXII DUO DIFFRACTOMETER'
_computing_data_collection 'BRUKER KAPPA APEXII DUO DIFFRACTOMETER'
_computing_data_reduction 'BRUKER KAPPA APEXII DUO DIFFRACTOMETER'
_computing_molecular_graphics 'SIEMENS SHELXTL'
_computing_publication_material 'SIEMENS SHELXTL'
_computing_structure_refinement 'SHELXL-97 (Sheldrick, 2008)'
_computing_structure_solution 'SHELXS-97 (Sheldrick, 2008)'
_diffrn_ambient_temperature 296(2)
_diffrn_measured_fraction_theta_full 1.000
_diffrn_measured_fraction_theta_max 1.000
_diffrn_measurement_device_type 'BRUKER KAPPA APEXII DUO DIFFRACTOMETER'
_diffrn_measurement_method 'PHI & OMEAG SCAN'
_diffrn_radiation_monochromator graphite
_diffrn_radiation_source 'fine-focus sealed tube'
_diffrn_radiation_type MoK\a
_diffrn_radiation_wavelength 0.71073
_diffrn_reflns_av_R_equivalents 0.1992
_diffrn_reflns_av_sigmaI/netI 0.1106
_diffrn_reflns_limit_h_max 23
_diffrn_reflns_limit_h_min -23
_diffrn_reflns_limit_k_max 19
_diffrn_reflns_limit_k_min -19
_diffrn_reflns_limit_l_max 10
_diffrn_reflns_limit_l_min -12
_diffrn_reflns_number 28890
_diffrn_reflns_theta_full 25.25
_diffrn_reflns_theta_max 25.25
_diffrn_reflns_theta_min 2.08
_exptl_absorpt_coefficient_mu 0.133
_exptl_absorpt_correction_T_max 0.7134
_exptl_absorpt_correction_T_min 0.6116
_exptl_absorpt_correction_type multi-scan
_exptl_crystal_colour colourless
_exptl_crystal_density_diffrn 1.093
_exptl_crystal_density_method 'not measured'
_exptl_crystal_description block
_exptl_crystal_F_000 1208
_exptl_crystal_size_max 0.40
_exptl_crystal_size_mid 0.30
_exptl_crystal_size_min 0.20
_refine_diff_density_max 0.276
_refine_diff_density_min -0.512
_refine_diff_density_rms 0.050
_refine_ls_extinction_coef 0.0022(9)
_refine_ls_extinction_expression Fc^*^=kFc[1+0.001xFc^2^\l^3^/sin(2\q)]^-1/4^
_refine_ls_extinction_method SHELXL
_refine_ls_goodness_of_fit_ref 1.003
_refine_ls_hydrogen_treatment riding
_refine_ls_matrix_type full
_refine_ls_number_parameters 200
_refine_ls_number_reflns 3241
_refine_ls_number_restraints 0
_refine_ls_restrained_S_all 1.003
_refine_ls_R_factor_all 0.1677
_refine_ls_R_factor_gt 0.0688
_refine_ls_shift/su_max 0.000
_refine_ls_shift/su_mean 0.000
_refine_ls_structure_factor_coef Fsqd
_refine_ls_weighting_details 'calc w=1/[\s^2^(Fo^2^)+(0.0854P)^2^+2.4442P] where P=(Fo^2^+2Fc^2^)/3'
_refine_ls_weighting_scheme calc
_refine_ls_wR_factor_gt 0.1638
_refine_ls_wR_factor_ref 0.2267
_reflns_number_gt 1485
_reflns_number_total 3241
_reflns_threshold_expression >2sigma(I)
_cod_data_source_file c2dt31765f.txt
_cod_data_source_block 3c
_cod_depositor_comments
;
The following automatic conversions were performed:

'_symmetry_cell_setting' value 'Orthorhombic' changed to
'orthorhombic' according to
/usr/data/users/saulius/automatic-downloads/retrospective/RSC/lib/dictionaries/cif_core.dic
dictionary named 'cif_core.dic' version 2.4.2 from 2011-04-26.

Automatic conversion script
Id: cif_fix_values 2281 2013-09-26 08:29:07Z andrius 
;
_cod_original_sg_symbol_H-M Pnma
_cod_database_code 7029927

loop_
_symmetry_equiv_pos_as_xyz
'x, y, z'
'-x+1/2, -y, z+1/2'
'-x, y+1/2, -z'
'x+1/2, -y+1/2, -z+1/2'
'-x, -y, -z'
'x-1/2, y, -z-1/2'
'x, -y-1/2, z'
'-x-1/2, y-1/2, z-1/2'

loop_
_atom_site_label
_atom_site_type_symbol
_atom_site_fract_x
_atom_site_fract_y
_atom_site_fract_z
_atom_site_U_iso_or_equiv
_atom_site_adp_type
_atom_site_occupancy
_atom_site_symmetry_multiplicity
_atom_site_calc_flag
_atom_site_refinement_flags
Cl1 Cl 0.46258(11) 0.2500 -0.1908(2) 0.1099(9) Uani 1 2 d S
N1 N 0.09312(14) 0.18474(16) 0.0877(3) 0.0358(7) Uani 1 1 d .
C8 C 0.32457(19) 0.2036(2) -0.0819(4) 0.0535(11) Uani 1 1 d .
H8 H 0.2947 0.1806 -0.1612 0.064 Uiso 1 1 calc R
C11 C 0.1344(3) 0.2500 0.0735(4) 0.0351(12) Uani 1 2 d S
C12 C 0.02756(19) 0.2094(2) 0.1107(3) 0.0448(10) Uani 1 1 d .
H12 H -0.0101 0.1758 0.1238 0.054 Uiso 1 1 calc R
C13 C 0.11591(17) 0.1009(2) 0.0920(4) 0.0371(9) Uani 1 1 d .
C14 C 0.11680(18) 0.0571(2) -0.0185(4) 0.0440(10) Uani 1 1 d .
C15 C 0.1385(2) -0.0237(2) -0.0095(4) 0.0604(12) Uani 1 1 d .
H15A H 0.1401 -0.0556 -0.0810 0.072 Uiso 1 1 calc R
C16 C 0.1574(2) -0.0566(3) 0.1015(5) 0.0689(14) Uani 1 1 d .
H16A H 0.1722 -0.1103 0.1048 0.083 Uiso 1 1 calc R
C17 C 0.1551(2) -0.0115(3) 0.2081(4) 0.0623(13) Uani 1 1 d .
H17A H 0.1677 -0.0354 0.2832 0.075 Uiso 1 1 calc R
C18 C 0.13422(19) 0.0688(2) 0.2073(4) 0.0439(10) Uani 1 1 d .
C19 C 0.1305(2) 0.1172(2) 0.3269(4) 0.0510(11) Uani 1 1 d .
H19A H 0.1257 0.1747 0.3045 0.061 Uiso 1 1 calc R
C20 C 0.1950(2) 0.1085(3) 0.4057(4) 0.0811(15) Uani 1 1 d .
H20A H 0.2342 0.1241 0.3572 0.122 Uiso 1 1 calc R
H20B H 0.1998 0.0530 0.4320 0.122 Uiso 1 1 calc R
H20C H 0.1916 0.1431 0.4775 0.122 Uiso 1 1 calc R
C21 C 0.0683(2) 0.0934(3) 0.4029(4) 0.0679(13) Uani 1 1 d .
H21A H 0.0278 0.1004 0.3536 0.102 Uiso 1 1 calc R
H21B H 0.0656 0.1271 0.4757 0.102 Uiso 1 1 calc R
H21C H 0.0722 0.0374 0.4276 0.102 Uiso 1 1 calc R
C22 C 0.0954(2) 0.0918(3) -0.1431(4) 0.0538(11) Uani 1 1 d .
H22A H 0.0815 0.1485 -0.1300 0.065 Uiso 1 1 calc R
C23 C 0.1539(3) 0.0914(4) -0.2367(4) 0.102(2) Uani 1 1 d .
H23A H 0.1920 0.1211 -0.2033 0.153 Uiso 1 1 calc R
H23B H 0.1391 0.1165 -0.3128 0.153 Uiso 1 1 calc R
H23C H 0.1675 0.0363 -0.2531 0.153 Uiso 1 1 calc R
C24 C 0.0351(3) 0.0465(3) -0.1967(5) 0.0966(18) Uani 1 1 d .
H24A H -0.0023 0.0480 -0.1386 0.145 Uiso 1 1 calc R
H24B H 0.0478 -0.0090 -0.2120 0.145 Uiso 1 1 calc R
H24C H 0.0213 0.0716 -0.2735 0.145 Uiso 1 1 calc R
B1 B 0.4151(4) 0.2500 0.0937(7) 0.060(2) Uani 1 2 d S
H1 H 0.4670 0.2500 0.1335 0.073 Uiso 1 2 calc SR
B3 B 0.4015(4) 0.2500 -0.0669(7) 0.060(2) Uani 1 2 d S
B4 B 0.3787(2) 0.1642(3) 0.0198(5) 0.0603(14) Uani 1 1 d .
H4 H 0.4064 0.1064 0.0090 0.072 Uiso 1 1 calc R
B5 B 0.3471(3) 0.1961(3) 0.1635(5) 0.0628(15) Uani 1 1 d .
H5 H 0.3559 0.1589 0.2471 0.075 Uiso 1 1 calc R
B9 B 0.2867(2) 0.1678(3) 0.0442(5) 0.0559(14) Uani 1 1 d .
H9 H 0.2584 0.1104 0.0332 0.067 Uiso 1 1 calc R
B10 B 0.2704(4) 0.2500 0.1467(7) 0.0531(18) Uani 1 2 d S
H10 H 0.2353 0.2500 0.2270 0.064 Uiso 1 2 calc SR
B12 B 0.2137(3) 0.2500 0.0231(6) 0.0449(16) Uani 1 2 d S
H12A H 0.1770 0.2500 -0.0546 0.054 Uiso 1 2 calc SR

loop_
_atom_site_aniso_label
_atom_site_aniso_U_11
_atom_site_aniso_U_22
_atom_site_aniso_U_33
_atom_site_aniso_U_23
_atom_site_aniso_U_13
_atom_site_aniso_U_12
Cl1 0.0748(14) 0.136(2) 0.1188(19) 0.000 0.0420(13) 0.000
N1 0.0368(17) 0.0351(17) 0.0355(17) 0.0009(14) -0.0005(14) -0.0031(14)
C8 0.040(2) 0.058(2) 0.063(3) -0.014(2) -0.001(2) -0.0038(18)
C11 0.045(3) 0.038(3) 0.022(3) 0.000 -0.006(2) 0.000
C12 0.037(2) 0.048(2) 0.049(3) 0.0002(17) 0.0083(18) -0.0036(16)
C13 0.036(2) 0.029(2) 0.046(2) -0.0004(18) 0.0025(17) -0.0024(15)
C14 0.041(2) 0.042(2) 0.049(3) -0.004(2) 0.0053(18) -0.0076(18)
C15 0.068(3) 0.049(3) 0.064(3) -0.013(2) 0.012(2) 0.001(2)
C16 0.081(3) 0.041(3) 0.085(4) 0.001(3) 0.018(3) 0.016(2)
C17 0.070(3) 0.050(3) 0.067(3) 0.018(2) 0.008(3) 0.012(2)
C18 0.043(2) 0.044(2) 0.045(2) 0.0086(18) 0.0016(18) 0.0007(18)
C19 0.063(3) 0.047(2) 0.043(3) 0.0094(19) -0.006(2) -0.002(2)
C20 0.076(3) 0.113(4) 0.054(3) 0.012(3) -0.011(3) -0.008(3)
C21 0.068(3) 0.077(3) 0.058(3) -0.004(3) 0.006(2) 0.004(2)
C22 0.062(3) 0.056(3) 0.043(2) -0.007(2) 0.001(2) -0.007(2)
C23 0.094(4) 0.156(6) 0.055(3) 0.002(3) 0.013(3) -0.028(4)
C24 0.075(4) 0.122(5) 0.093(4) 0.004(4) -0.024(3) -0.028(3)
B1 0.047(4) 0.056(4) 0.079(5) 0.000 -0.016(4) 0.000
B3 0.043(4) 0.064(5) 0.074(5) 0.000 0.007(4) 0.000
B4 0.052(3) 0.043(3) 0.086(4) -0.001(3) -0.006(3) 0.006(2)
B5 0.064(3) 0.064(3) 0.061(3) 0.018(3) -0.012(3) 0.000(3)
B9 0.047(3) 0.043(3) 0.077(4) 0.002(3) -0.006(3) -0.002(2)
B10 0.050(4) 0.064(5) 0.045(4) 0.000 -0.008(3) 0.000
B12 0.044(4) 0.038(4) 0.053(4) 0.000 -0.011(3) 0.000

loop_
_atom_type_symbol
_atom_type_description
_atom_type_scat_dispersion_real
_atom_type_scat_dispersion_imag
_atom_type_scat_source
C C 0.0033 0.0016 'International Tables Vol C Tables 4.2.6.8 and 6.1.1.4'
H H 0.0000 0.0000 'International Tables Vol C Tables 4.2.6.8 and 6.1.1.4'
B B 0.0013 0.0007 'International Tables Vol C Tables 4.2.6.8 and 6.1.1.4'
N N 0.0061 0.0033 'International Tables Vol C Tables 4.2.6.8 and 6.1.1.4'
Cl Cl 0.1484 0.1585 'International Tables Vol C Tables 4.2.6.8 and 6.1.1.4'

loop_
_geom_angle_atom_site_label_1
_geom_angle_atom_site_label_2
_geom_angle_atom_site_label_3
_geom_angle
_geom_angle_site_symmetry_1
_geom_angle_site_symmetry_3
C11 N1 C12 110.2(3) . .
C11 N1 C13 125.1(3) . .
C12 N1 C13 124.4(3) . .
C8 C8 B9 110.9(2) 7_565 .
C8 C8 B4 113.1(2) 7_565 .
B9 C8 B4 66.8(3) . .
C8 C8 B3 63.24(17) 7_565 .
B9 C8 B3 118.7(4) . .
B4 C8 B3 63.0(3) . .
N1 C11 N1 105.1(4) . 7_565
N1 C11 B12 127.0(2) . .
N1 C11 B12 127.0(2) 7_565 .
C12 C12 N1 107.25(19) 7_565 .
C14 C13 C18 124.1(3) . .
C14 C13 N1 118.1(3) . .
C18 C13 N1 117.8(3) . .
C13 C14 C15 116.0(4) . .
C13 C14 C22 123.8(3) . .
C15 C14 C22 120.2(4) . .
C16 C15 C14 121.4(4) . .
C15 C16 C17 120.6(4) . .
C16 C17 C18 121.6(4) . .
C17 C18 C13 116.3(4) . .
C17 C18 C19 120.8(4) . .
C13 C18 C19 122.9(3) . .
C18 C19 C21 111.1(3) . .
C18 C19 C20 112.5(4) . .
C21 C19 C20 109.9(3) . .
C24 C22 C14 111.5(4) . .
C24 C22 C23 109.4(4) . .
C14 C22 C23 112.0(4) . .
B3 B1 B5 107.8(4) . 7_565
B3 B1 B5 107.8(4) . .
B5 B1 B5 60.3(4) 7_565 .
B3 B1 B4 59.7(3) . 7_565
B5 B1 B4 59.1(3) 7_565 7_565
B5 B1 B4 106.8(4) . 7_565
B3 B1 B4 59.7(3) . .
B5 B1 B4 106.8(4) 7_565 .
B5 B1 B4 59.1(3) . .
B4 B1 B4 105.9(5) 7_565 .
C8 B3 C8 53.5(3) . 7_565
C8 B3 B1 103.2(4) . .
C8 B3 B1 103.2(4) 7_565 .
C8 B3 B4 100.8(4) . 7_565
C8 B3 B4 57.4(3) 7_565 7_565
B1 B3 B4 60.8(3) . 7_565
C8 B3 B4 57.4(3) . .
C8 B3 B4 100.8(4) 7_565 .
B1 B3 B4 60.8(3) . .
B4 B3 B4 107.6(5) 7_565 .
C8 B3 Cl1 121.5(4) . .
C8 B3 Cl1 121.5(4) 7_565 .
B1 B3 Cl1 129.3(5) . .
B4 B3 Cl1 124.5(3) 7_565 .
B4 B3 Cl1 124.5(3) . .
C8 B4 B5 103.8(3) . .
C8 B4 B3 59.6(3) . .
B5 B4 B3 108.6(4) . .
C8 B4 B1 103.9(3) . .
B5 B4 B1 60.3(4) . .
B3 B4 B1 59.5(4) . .
C8 B4 B9 56.6(3) . .
B5 B4 B9 60.8(3) . .
B3 B4 B9 107.6(4) . .
B1 B4 B9 107.9(4) . .
B4 B5 B10 111.4(4) . .
B4 B5 B1 60.6(3) . .
B10 B5 B1 110.4(4) . .
B4 B5 B5 107.5(2) . 7_565
B10 B5 B5 59.6(2) . 7_565
B1 B5 B5 59.9(2) . 7_565
B4 B5 B9 61.7(3) . .
B10 B5 B9 59.8(3) . .
B1 B5 B9 108.7(4) . .
B5 B5 B9 105.0(2) 7_565 .
C8 B9 B10 108.6(3) . .
C8 B9 B5 101.4(3) . .
B10 B9 B5 58.7(3) . .
C8 B9 B4 56.7(3) . .
B10 B9 B4 107.1(4) . .
B5 B9 B4 57.5(3) . .
C8 B9 B12 89.2(3) . .
B10 B9 B12 54.5(3) . .
B5 B9 B12 112.2(3) . .
B4 B9 B12 136.0(3) . .
B12 B10 B5 128.9(4) . .
B12 B10 B5 128.9(4) . 7_565
B5 B10 B5 60.7(4) . 7_565
B12 B10 B9 68.8(3) . .
B5 B10 B9 61.5(3) . .
B5 B10 B9 107.1(4) 7_565 .
B12 B10 B9 68.8(3) . 7_565
B5 B10 B9 107.1(4) . 7_565
B5 B10 B9 61.5(3) 7_565 7_565
B9 B10 B9 99.4(5) . 7_565
C11 B12 B10 110.6(5) . .
C11 B12 B9 130.0(3) . .
B10 B12 B9 56.6(3) . .
C11 B12 B9 130.0(3) . 7_565
B10 B12 B9 56.6(3) . 7_565
B9 B12 B9 86.1(4) . 7_565

loop_
_geom_bond_atom_site_label_1
_geom_bond_atom_site_label_2
_geom_bond_distance
_geom_bond_site_symmetry_2
Cl1 B3 1.787(8) .
N1 C11 1.351(4) .
N1 C12 1.366(4) .
N1 C13 1.449(4) .
C8 C8 1.525(8) 7_565
C8 B9 1.650(6) .
C8 B4 1.653(7) .
C8 B3 1.693(7) .
C11 N1 1.351(4) 7_565
C11 B12 1.641(8) .
C12 C12 1.336(7) 7_565
C13 C14 1.387(5) .
C13 C18 1.392(5) .
C14 C15 1.397(5) .
C14 C22 1.513(5) .
C15 C16 1.360(6) .
C16 C17 1.364(6) .
C17 C18 1.382(5) .
C18 C19 1.511(5) .
C19 C21 1.516(6) .
C19 C20 1.525(6) .
C22 C24 1.509(6) .
C22 C23 1.522(6) .
B1 B3 1.745(11) .
B1 B5 1.763(9) 7_565
B1 B5 1.763(9) .
B1 B4 1.768(7) 7_565
B1 B4 1.768(7) .
B3 C8 1.693(7) 7_565
B3 B4 1.748(7) 7_565
B3 B4 1.748(7) .
B4 B5 1.742(8) .
B4 B9 1.817(7) .
B5 B10 1.751(8) .
B5 B5 1.771(10) 7_565
B5 B9 1.802(7) .
B9 B10 1.772(7) .
B9 B12 1.978(6) .
B10 B12 1.728(9) .
B10 B5 1.751(8) 7_565
B10 B9 1.772(7) 7_565
B12 B9 1.978(6) 7_565
